data_7020063
loop_
_publ_author_name
'Fischer, Niko'
'H\"ull, Katharina'
'Klap\"otke, Thomas M'
'Stierstorfer, J\"org'
'Laus, Gerhard'
'Hummel, Michael'
'Froschauer, Carmen'
'Wurst, Klaus'
'Schottenberger, Herwig'

_publ_section_title
;
 5,5'-Azoxytetrazolates - a new nitrogen-rich dianion and its comparison
 to 5,5'-azotetrazolate.
;
_journal_issue 36
_journal_name_full 'Dalton transactions (Cambridge, England : 2003)'
_journal_page_first 11201
_journal_page_last 11211
_journal_paper_doi 10.1039/c2dt31217d
_journal_volume 41
_journal_year 2012
_chemical_formula_moiety 'C2 H10 Ba N10 O6'
_chemical_formula_sum 'C2 H10 Ba N10 O6'
_chemical_formula_weight 407.54
_chemical_name_common 'barium 5,5-azoxybistetrazolate pentahydrate'
_chemical_name_systematic
;
?
;
_space_group_IT_number 11
_symmetry_cell_setting monoclinic
_symmetry_Int_Tables_number 11
_symmetry_space_group_name_Hall '-P 2yb'
_symmetry_space_group_name_H-M 'P 1 21/m 1'
_atom_sites_solution_hydrogens geom
_atom_sites_solution_primary direct
_atom_sites_solution_secondary difmap
_audit_creation_method SHELXL-97
_cell_angle_alpha 90.00
_cell_angle_beta 101.949(3)
_cell_angle_gamma 90.00
_cell_formula_units_Z 2
_cell_length_a 5.7898(3)
_cell_length_b 14.9314(7)
_cell_length_c 7.0531(3)
_cell_measurement_reflns_used 6019
_cell_measurement_temperature 233(2)
_cell_measurement_theta_max 26.5
_cell_measurement_theta_min 1
_cell_volume 596.53(5)
_computing_data_collection COLLECT
_computing_data_reduction 'DENZO and SCALEPACK'
_computing_structure_refinement 'SHELXL-97 (Sheldrick, 1997)'
_computing_structure_solution 'SHELXS-97 (Sheldrick, 1990)'
_diffrn_ambient_temperature 233(2)
_diffrn_measured_fraction_theta_full 0.994
_diffrn_measured_fraction_theta_max 0.994
_diffrn_measurement_device_type 'Nonius KappaCCD'
_diffrn_measurement_method 'phi- and omega-scans'
_diffrn_radiation_monochromator graphite
_diffrn_radiation_source 'fine-focus sealed tube'
_diffrn_radiation_type MoK\a
_diffrn_radiation_wavelength 0.71073
_diffrn_reflns_av_R_equivalents 0.0287
_diffrn_reflns_av_sigmaI/netI 0.0248
_diffrn_reflns_limit_h_max 7
_diffrn_reflns_limit_h_min -6
_diffrn_reflns_limit_k_max 18
_diffrn_reflns_limit_k_min -17
_diffrn_reflns_limit_l_max 7
_diffrn_reflns_limit_l_min -8
_diffrn_reflns_number 3780
_diffrn_reflns_theta_full 25.98
_diffrn_reflns_theta_max 25.98
_diffrn_reflns_theta_min 2.73
_diffrn_standards_number 0
_exptl_absorpt_coefficient_mu 3.376
_exptl_absorpt_correction_type none
_exptl_crystal_colour 'light yellow'
_exptl_crystal_density_diffrn 2.269
_exptl_crystal_density_method 'not measured'
_exptl_crystal_description prism
_exptl_crystal_F_000 392
_exptl_crystal_size_max 0.2
_exptl_crystal_size_mid 0.15
_exptl_crystal_size_min 0.05
_refine_diff_density_max 0.315
_refine_diff_density_min -0.605
_refine_diff_density_rms 0.070
_refine_ls_extinction_method none
_refine_ls_goodness_of_fit_ref 1.116
_refine_ls_hydrogen_treatment refU
_refine_ls_matrix_type full
_refine_ls_number_parameters 117
_refine_ls_number_reflns 1212
_refine_ls_number_restraints 5
_refine_ls_restrained_S_all 1.115
_refine_ls_R_factor_all 0.0177
_refine_ls_R_factor_gt 0.0169
_refine_ls_shift/su_max 0.002
_refine_ls_shift/su_mean 0.000
_refine_ls_structure_factor_coef Fsqd
_refine_ls_weighting_details 'calc w=1/[\s^2^(Fo^2^)+(0.0032P)^2^+0.5935P] where P=(Fo^2^+2Fc^2^)/3'
_refine_ls_weighting_scheme calc
_refine_ls_wR_factor_gt 0.0392
_refine_ls_wR_factor_ref 0.0395
_reflns_number_gt 1177
_reflns_number_total 1212
_reflns_threshold_expression >2sigma(I)
_cod_data_source_file c2dt31217d.txt
_cod_data_source_block s234
_cod_original_sg_symbol_Hall '-P 2yb '
_cod_original_sg_symbol_H-M 'P 21/m'
_cod_database_code 7020063

loop_
_symmetry_equiv_pos_as_xyz
'x, y, z'
'-x, y+1/2, -z'
'-x, -y, -z'
'x, -y-1/2, z'

loop_
_atom_site_label
_atom_site_type_symbol
_atom_site_fract_x
_atom_site_fract_y
_atom_site_fract_z
_atom_site_U_iso_or_equiv
_atom_site_adp_type
_atom_site_occupancy
_atom_site_symmetry_multiplicity
_atom_site_calc_flag
_atom_site_refinement_flags
Ba1 Ba 0.18813(3) 0.2500 0.18753(3) 0.02548(8) Uani 1 2 d S
C1 C 0.2884(4) 0.51313(16) 0.1473(4) 0.0272(5) Uani 1 1 d .
N1 N 0.3850(3) 0.43322(14) 0.1949(3) 0.0304(5) Uani 1 1 d .
N2 N 0.5988(4) 0.45359(16) 0.3002(3) 0.0363(5) Uani 1 1 d .
N3 N 0.6255(4) 0.54067(17) 0.3107(4) 0.0427(6) Uani 1 1 d .
N4 N 0.4294(4) 0.58111(15) 0.2151(4) 0.0400(6) Uani 1 1 d .
N5 N 0.0634(3) 0.53317(13) 0.0325(3) 0.0285(4) Uani 1 1 d .
O1 O 0.0321(7) 0.6114(3) 0.0219(7) 0.0548(12) Uani 0.50 1 d P
O2 O 0.0173(3) 0.35765(14) 0.4485(3) 0.0439(5) Uani 1 1 d D
H2A H 0.114(5) 0.395(2) 0.506(5) 0.064(11) Uiso 1 1 d D
H2B H -0.112(4) 0.384(2) 0.413(6) 0.081(14) Uiso 1 1 d D
O3 O -0.3576(5) 0.2500 0.0505(4) 0.0353(6) Uani 1 2 d SD
H3 H -0.369(6) 0.2934(17) -0.026(4) 0.056(10) Uiso 1 1 d D
O4 O 0.5270(5) 0.2500 0.5219(5) 0.0457(7) Uani 1 2 d SD
H4 H 0.577(7) 0.295(2) 0.589(6) 0.096(16) Uiso 1 1 d D
O5 O 0.0812(9) 0.2500 -0.2052(6) 0.0845(13) Uani 1 2 d SD
H5 H 0.073(11) 0.294(3) -0.277(7) 0.14(2) Uiso 1 1 d D

loop_
_atom_site_aniso_label
_atom_site_aniso_U_11
_atom_site_aniso_U_22
_atom_site_aniso_U_33
_atom_site_aniso_U_23
_atom_site_aniso_U_13
_atom_site_aniso_U_12
Ba1 0.02761(12) 0.02307(12) 0.02538(13) 0.000 0.00462(9) 0.000
C1 0.0276(11) 0.0278(12) 0.0285(13) -0.0026(10) 0.0109(10) -0.0044(10)
N1 0.0239(9) 0.0328(12) 0.0323(12) -0.0018(9) 0.0013(9) -0.0040(9)
N2 0.0256(10) 0.0494(14) 0.0329(12) -0.0043(10) 0.0035(9) -0.0047(10)
N3 0.0327(12) 0.0530(15) 0.0426(14) -0.0193(12) 0.0083(10) -0.0160(11)
N4 0.0368(12) 0.0336(12) 0.0511(15) -0.0136(11) 0.0124(11) -0.0121(10)
N5 0.0319(10) 0.0211(10) 0.0343(12) -0.0028(9) 0.0110(9) -0.0037(8)
O1 0.052(2) 0.031(2) 0.071(3) 0.005(2) -0.013(2) 0.0039(18)
O2 0.0305(10) 0.0419(12) 0.0575(14) -0.0187(10) 0.0052(10) -0.0015(9)
O3 0.0393(14) 0.0307(14) 0.0366(16) 0.000 0.0096(12) 0.000
O4 0.0441(16) 0.0432(18) 0.0418(18) 0.000 -0.0092(13) 0.000
O5 0.102(3) 0.121(4) 0.031(2) 0.000 0.015(2) 0.000

loop_
_atom_type_symbol
_atom_type_description
_atom_type_scat_dispersion_real
_atom_type_scat_dispersion_imag
_atom_type_scat_source
C C 0.0033 0.0016 'International Tables Vol C Tables 4.2.6.8 and 6.1.1.4'
H H 0.0000 0.0000 'International Tables Vol C Tables 4.2.6.8 and 6.1.1.4'
N N 0.0061 0.0033 'International Tables Vol C Tables 4.2.6.8 and 6.1.1.4'
O O 0.0106 0.0060 'International Tables Vol C Tables 4.2.6.8 and 6.1.1.4'
Ba Ba -0.3244 2.2819 'International Tables Vol C Tables 4.2.6.8 and 6.1.1.4'

loop_
_geom_angle_atom_site_label_1
_geom_angle_atom_site_label_2
_geom_angle_atom_site_label_3
_geom_angle
_geom_angle_site_symmetry_1
_geom_angle_site_symmetry_3
O1 Ba1 O1 99.87(18) 2_545 3_565
O1 Ba1 O5 57.28(12) 2_545 .
O1 Ba1 O5 57.28(12) 3_565 .
O1 Ba1 O4 130.05(9) 2_545 .
O1 Ba1 O4 130.05(9) 3_565 .
O5 Ba1 O4 148.40(13) . .
O1 Ba1 O2 127.81(11) 2_545 .
O1 Ba1 O2 74.14(12) 3_565 .
O5 Ba1 O2 129.82(9) . .
O4 Ba1 O2 73.67(7) . .
O1 Ba1 O2 74.14(12) 2_545 4_565
O1 Ba1 O2 127.81(11) 3_565 4_565
O5 Ba1 O2 129.82(9) . 4_565
O4 Ba1 O2 73.67(7) . 4_565
O2 Ba1 O2 70.77(9) . 4_565
O1 Ba1 N1 148.57(11) 2_545 .
O1 Ba1 N1 55.85(10) 3_565 .
O5 Ba1 N1 91.35(6) . .
O4 Ba1 N1 77.30(5) . .
O2 Ba1 N1 69.01(6) . .
O2 Ba1 N1 135.42(6) 4_565 .
O1 Ba1 N1 55.85(10) 2_545 4_565
O1 Ba1 N1 148.57(11) 3_565 4_565
O5 Ba1 N1 91.35(6) . 4_565
O4 Ba1 N1 77.30(5) . 4_565
O2 Ba1 N1 135.42(6) . 4_565
O2 Ba1 N1 69.01(6) 4_565 4_565
N1 Ba1 N1 135.11(8) . 4_565
O1 Ba1 O3 99.83(11) 2_545 1_655
O1 Ba1 O3 99.83(11) 3_565 1_655
O5 Ba1 O3 72.49(12) . 1_655
O4 Ba1 O3 75.91(9) . 1_655
O2 Ba1 O3 132.36(5) . 1_655
O2 Ba1 O3 132.36(5) 4_565 1_655
N1 Ba1 O3 69.13(4) . 1_655
N1 Ba1 O3 69.13(4) 4_565 1_655
O1 Ba1 O3 59.71(10) 2_545 .
O1 Ba1 O3 59.71(10) 3_565 .
O5 Ba1 O3 71.31(12) . .
O4 Ba1 O3 140.29(9) . .
O2 Ba1 O3 74.18(6) . .
O2 Ba1 O3 74.18(6) 4_565 .
N1 Ba1 O3 111.62(4) . .
N1 Ba1 O3 111.62(4) 4_565 .
O3 Ba1 O3 143.80(10) 1_655 .
N4 C1 N1 113.6(2) . .
N4 C1 N5 117.9(2) . .
N1 C1 N5 128.5(2) . .
C1 N1 N2 103.2(2) . .
C1 N1 Ba1 133.17(15) . .
N2 N1 Ba1 121.85(16) . .
N3 N2 N1 110.0(2) . .
N2 N3 N4 110.0(2) . .
C1 N4 N3 103.3(2) . .
O1 N5 N5 133.1(3) . 3_565
O1 N5 C1 110.8(3) . .
N5 N5 C1 116.1(3) 3_565 .
N5 O1 Ba1 147.1(3) . 3_565
H2B O2 H2A 107(4) . .
H2B O2 Ba1 120(3) . .
H2A O2 Ba1 115(2) . .
H3 O3 Ba1 105(2) . 1_455
H3 O3 Ba1 98(2) . .
Ba1 O3 Ba1 143.80(10) 1_455 .
H4 O4 Ba1 126(3) . .
H5 O5 Ba1 127(4) . .

loop_
_geom_bond_atom_site_label_1
_geom_bond_atom_site_label_2
_geom_bond_distance
_geom_bond_site_symmetry_2
Ba1 O5 2.710(4) .
Ba1 O4 2.737(3) .
Ba1 O2 2.776(2) .
Ba1 O2 2.776(2) 4_565
Ba1 N1 2.960(2) .
Ba1 O3 3.107(3) .
C1 N4 1.328(3) .
C1 N1 1.331(3) .
C1 N5 1.416(3) .
N1 N2 1.340(3) .
N2 N3 1.310(3) .
N3 N4 1.339(3) .
N5 O1 1.183(4) .
N5 N5 1.262(4) 3_565
O1 Ba1 2.703(4) 3_565
O2 H2B 0.834(19) .
O2 H2A 0.834(18) .
O3 H3 0.837(18) .
O3 Ba1 2.984(3) 1_455
O4 H4 0.833(19) .
O5 H5 0.83(2) .
